data_7015468
loop_
_publ_author_name
'Shibata, Teppei'
'Hashimoto, Hideki'
'Kinoshita, Isamu'
'Yano, Shigenobu'
'Nishioka, Takanori'

_publ_section_title
;
 Unprecedented diastereoselective generation of chiral-at-metal, half
 sandwich Ir(III) and Rh(III) complexes via anomeric isomerism on
 "sugar-coated" N-heterocyclic carbene ligands.
;
_journal_issue 18
_journal_name_full 'Dalton transactions (Cambridge, England : 2003)'
_journal_page_first 4826
_journal_page_last 4829
_journal_paper_doi 10.1039/c0dt01634a
_journal_volume 40
_journal_year 2011
_chemical_absolute_configuration rmad
_chemical_formula_moiety 'C35 H42 Cl F6 Ir N3 O12 P '
_chemical_formula_sum 'C35 H42 Cl F6 Ir N3 O12 P'
_chemical_formula_weight 1069.37
_space_group_IT_number 19
_symmetry_cell_setting orthorhombic
_symmetry_Int_Tables_number 19
_symmetry_space_group_name_Hall 'P 2ac 2ab'
_symmetry_space_group_name_H-M 'P 21 21 21'
_cell_angle_alpha 90.0000
_cell_angle_beta 90.0000
_cell_angle_gamma 90.0000
_cell_formula_units_Z 4
_cell_length_a 12.6224(13)
_cell_length_b 15.2989(18)
_cell_length_c 22.254(3)
_cell_measurement_reflns_used 16541
_cell_measurement_temperature 193.1
_cell_measurement_theta_max 27.5
_cell_measurement_theta_min 4.1
_cell_volume 4297.4(9)
_computing_cell_refinement CrystalClear
_computing_data_collection CrystalClear
_computing_data_reduction CrystalStructure
_computing_publication_material 'CrystalStructure 3.8'
_computing_structure_refinement CRYSTALS
_computing_structure_solution SIR97
_diffrn_detector_area_resol_mean 14.63
_diffrn_measured_fraction_theta_full 0.989
_diffrn_measured_fraction_theta_max 0.989
_diffrn_measurement_device_type 'Rigaku Mercury'
_diffrn_measurement_method \w
_diffrn_radiation_type 'Mo K\a'
_diffrn_radiation_wavelength 0.71070
_diffrn_reflns_av_R_equivalents 0.069
_diffrn_reflns_limit_h_max 13
_diffrn_reflns_limit_h_min -16
_diffrn_reflns_limit_k_max 19
_diffrn_reflns_limit_k_min -17
_diffrn_reflns_limit_l_max 26
_diffrn_reflns_limit_l_min -28
_diffrn_reflns_number 42049
_diffrn_reflns_theta_full 27.48
_diffrn_reflns_theta_max 27.48
_exptl_absorpt_coefficient_mu 3.301
_exptl_absorpt_correction_T_max 0.517
_exptl_absorpt_correction_T_min 0.413
_exptl_absorpt_correction_type multi-scan
_exptl_absorpt_process_details 'Jacobson, R. (1998) Private communication'
_exptl_crystal_colour yellow
_exptl_crystal_density_diffrn 1.653
_exptl_crystal_density_method 'not measured'
_exptl_crystal_description prism
_exptl_crystal_F_000 2128.00
_exptl_crystal_size_max 0.25
_exptl_crystal_size_mid 0.20
_exptl_crystal_size_min 0.10
_refine_diff_density_max 2.39
_refine_diff_density_min -1.67
_refine_ls_abs_structure_details 'Flack, H. D. (1983), Acta Cryst. A39, 876-881. 4322 Friedel Pairs'
_refine_ls_abs_structure_Flack 0.051(7)
_refine_ls_extinction_method none
_refine_ls_goodness_of_fit_ref 1.002
_refine_ls_hydrogen_treatment refall
_refine_ls_number_parameters 574
_refine_ls_number_reflns 9708
_refine_ls_R_factor_gt 0.0455
_refine_ls_shift/su_max 0.0005
_refine_ls_structure_factor_coef Fsqd
_refine_ls_weighting_details 'w = 1/[0.9000\s(Fo^2^)]/(4Fo^2^)'
_refine_ls_weighting_scheme calc
_refine_ls_wR_factor_ref 0.0968
_reflns_number_gt 7623
_reflns_number_total 9707
_reflns_threshold_expression F^2^>2.0\s(F^2^)
_cod_data_source_file c0dt01634a.txt
_cod_data_source_block '___IrpagiPF6'
_cod_original_formula_sum 'C35 H42 Cl F6 Ir N3 O12 P '
_cod_database_code 7015468

loop_
_symmetry_equiv_pos_site_id
_symmetry_equiv_pos_as_xyz
1 +X,+Y,+Z
2 1/2+X,1/2-Y,-Z
3 -X,1/2+Y,1/2-Z
4 1/2-X,-Y,1/2+Z

loop_
_atom_site_label
_atom_site_type_symbol
_atom_site_fract_x
_atom_site_fract_y
_atom_site_fract_z
_atom_site_U_iso_or_equiv
_atom_site_adp_type
_atom_site_occupancy
_atom_site_symmetry_multiplicity
_atom_site_calc_flag
_atom_site_refinement_flags
_atom_site_disorder_assembly
_atom_site_disorder_group
Ir(1) Ir 0.46516(2) 0.10414(2) 0.368220(10) 0.02465(6) Uani 1.00 1 d . . .
Cl(1) Cl 0.60004(12) 0.20479(11) 0.40682(7) 0.0180(4) Uani 1.00 1 d . . .
P(1) P 0.6388(2) -0.0106(2) 0.68668(13) 0.0590(9) Uani 1.00 1 d . . .
F(1) F 0.6608(9) -0.0649(6) 0.7445(3) 0.159(4) Uani 1.00 1 d . . .
F(2) F 0.6768(7) 0.0723(4) 0.7222(3) 0.119(3) Uani 1.00 1 d . . .
F(3) F 0.6149(8) 0.0427(5) 0.6289(4) 0.149(3) Uani 1.00 1 d . . .
F(4) F 0.6048(8) -0.0953(6) 0.6501(3) 0.143(3) Uani 1.00 1 d . . .
F(5) F 0.7519(6) -0.0195(9) 0.6651(4) 0.181(5) Uani 1.00 1 d . . .
F(6) F 0.5220(7) -0.0011(10) 0.7041(5) 0.210(5) Uani 1.00 1 d . . .
O(1) O 0.3201(4) 0.1704(3) 0.5421(2) 0.0302(15) Uani 1.00 1 d . . .
O(2) O 0.4504(5) 0.3656(3) 0.4861(2) 0.0401(16) Uani 1.00 1 d . . .
O(3) O 0.3326(7) 0.4745(5) 0.4820(4) 0.083(3) Uani 1.00 1 d . . .
O(4) O 0.4247(3) 0.4022(3) 0.6112(2) 0.0293(13) Uani 1.00 1 d . . .
O(5) O 0.5961(4) 0.4100(4) 0.6348(3) 0.065(2) Uani 1.00 1 d . . .
O(6) O 0.4479(4) 0.2445(3) 0.6809(2) 0.0296(14) Uani 1.00 1 d . . .
O(7) O 0.3124(5) 0.2324(5) 0.7435(2) 0.057(2) Uani 1.00 1 d . . .
O(8) O 0.3317(4) 0.0118(3) 0.6036(2) 0.0413(17) Uani 1.00 1 d . . .
O(9) O 0.2541(8) -0.0597(5) 0.6788(3) 0.099(3) Uani 1.00 1 d . . .
O(10) O 0.8576(7) 0.2333(6) 0.0086(9) 0.221(7) Uani 1.00 1 d . . .
O(11) O 0.6322(5) 0.2189(4) 0.0328(3) 0.076(2) Uani 1.00 1 d . . .
O(12) O 0.7441(7) 0.1415(8) 0.0535(4) 0.128(4) Uani 1.00 1 d . . .
N(1) N 0.2787(4) 0.2188(4) 0.3512(2) 0.0263(17) Uani 1.00 1 d . . .
N(2) N 0.3187(4) 0.2249(4) 0.4436(2) 0.0248(17) Uani 1.00 1 d . . .
N(3) N 0.4718(6) 0.1764(4) 0.2881(2) 0.0328(17) Uani 1.00 1 d . . .
C(1) C 0.3486(5) 0.1890(5) 0.3925(3) 0.025(2) Uani 1.00 1 d . . .
C(2) C 0.2034(6) 0.2702(5) 0.3777(3) 0.035(2) Uani 1.00 1 d . . .
C(3) C 0.2257(5) 0.2755(5) 0.4366(3) 0.035(2) Uani 1.00 1 d . . .
C(4) C 0.2774(6) 0.1938(6) 0.2884(3) 0.038(2) Uani 1.00 1 d . . .
C(5) C 0.3867(7) 0.2058(6) 0.2580(3) 0.039(2) Uani 1.00 1 d . . .
C(6) C 0.3917(8) 0.2459(6) 0.2032(4) 0.047(2) Uani 1.00 1 d . . .
C(7) C 0.4907(8) 0.2546(6) 0.1752(4) 0.056(3) Uani 1.00 1 d . . .
C(8) C 0.5793(8) 0.2235(6) 0.2048(4) 0.050(3) Uani 1.00 1 d . . .
C(9) C 0.5691(6) 0.1870(6) 0.2621(3) 0.040(2) Uani 1.00 1 d . . .
C(10) C 0.3759(6) 0.2234(5) 0.5001(3) 0.027(2) Uani 1.00 1 d . . .
C(11) C 0.3834(6) 0.3175(4) 0.5261(3) 0.024(2) Uani 1.00 1 d . . .
C(12) C 0.4353(5) 0.3149(4) 0.5881(3) 0.026(2) Uani 1.00 1 d . . .
C(13) C 0.3818(5) 0.2493(4) 0.6283(3) 0.0261(18) Uani 1.00 1 d . . .
C(14) C 0.3750(6) 0.1612(4) 0.5983(3) 0.030(2) Uani 1.00 1 d . . .
C(15) C 0.3155(5) 0.0935(5) 0.6335(3) 0.038(2) Uani 1.00 1 d . . .
C(16) C 0.4121(10) 0.4415(7) 0.4666(5) 0.057(3) Uani 1.00 1 d . . .
C(17) C 0.4933(12) 0.4759(8) 0.4184(5) 0.113(5) Uani 1.00 1 d . . .
C(18) C 0.5121(5) 0.4445(4) 0.6310(4) 0.034(2) Uani 1.00 1 d . . .
C(19) C 0.4885(7) 0.5348(5) 0.6466(4) 0.055(3) Uani 1.00 1 d . . .
C(20) C 0.4061(7) 0.2424(6) 0.7352(4) 0.042(2) Uani 1.00 1 d . . .
C(21) C 0.4893(7) 0.2459(6) 0.7826(3) 0.053(3) Uani 1.00 1 d . . .
C(22) C 0.3005(8) -0.0600(6) 0.6337(4) 0.056(3) Uani 1.00 1 d . . .
C(23) C 0.3336(9) -0.1410(6) 0.6012(4) 0.068(3) Uani 1.00 1 d . . .
C(24) C 0.3941(6) -0.0118(5) 0.4078(3) 0.029(2) Uani 1.00 1 d . . .
C(25) C 0.5042(6) -0.0047(5) 0.4264(3) 0.033(2) Uani 1.00 1 d . . .
C(26) C 0.5702(5) -0.0141(5) 0.3751(4) 0.034(2) Uani 1.00 1 d . . .
C(27) C 0.5023(6) -0.0220(5) 0.3242(3) 0.035(2) Uani 1.00 1 d . . .
C(28) C 0.3912(6) -0.0195(5) 0.3453(3) 0.026(2) Uani 1.00 1 d . . .
C(29) C 0.2976(6) -0.0130(6) 0.4480(3) 0.040(2) Uani 1.00 1 d . . .
C(30) C 0.5421(8) 0.0036(5) 0.4913(3) 0.047(2) Uani 1.00 1 d . . .
C(31) C 0.6882(6) -0.0163(6) 0.3751(4) 0.056(3) Uani 1.00 1 d . . .
C(32) C 0.5314(8) -0.0322(6) 0.2588(3) 0.047(2) Uani 1.00 1 d . . .
C(33) C 0.3005(7) -0.0413(6) 0.3081(4) 0.044(2) Uani 1.00 1 d . . .
C(34) C 0.951(2) 0.2729(9) 0.0024(6) 0.201(10) Uani 1.00 1 d . . .
C(35) C 0.538(3) 0.170(2) 0.0596(14) 0.090(9) Uiso 0.40 1 d P . .
C(36) C 0.5600(19) 0.2956(16) 0.0298(10) 0.092(7) Uiso 0.60 1 d P . .
H(1) H 0.1446 0.2962 0.3579 0.042 Uiso 1.00 1 c R . .
H(2) H 0.1885 0.3078 0.4663 0.042 Uiso 1.00 1 c R . .
H(3) H 0.2581 0.1339 0.2856 0.045 Uiso 1.00 1 c R . .
H(4) H 0.2268 0.2284 0.2676 0.045 Uiso 1.00 1 c R . .
H(5) H 0.3300 0.2716 0.1863 0.056 Uiso 1.00 1 c R . .
H(6) H 0.4964 0.2782 0.1359 0.067 Uiso 1.00 1 c R . .
H(7) H 0.6479 0.2290 0.1876 0.061 Uiso 1.00 1 c R . .
H(8) H 0.6293 0.1664 0.2834 0.048 Uiso 1.00 1 c R . .
H(9) H 0.4449 0.2004 0.4937 0.033 Uiso 1.00 1 c R . .
H(10) H 0.3150 0.3430 0.5286 0.029 Uiso 1.00 1 c R . .
H(11) H 0.5081 0.2998 0.5848 0.031 Uiso 1.00 1 c R . .
H(12) H 0.3135 0.2700 0.6391 0.031 Uiso 1.00 1 c R . .
H(13) H 0.4453 0.1422 0.5904 0.035 Uiso 1.00 1 c R . .
H(14) H 0.2422 0.1068 0.6364 0.045 Uiso 1.00 1 c R . .
H(15) H 0.3449 0.0891 0.6727 0.045 Uiso 1.00 1 c R . .
H(16) H 0.5417 0.5110 0.4404 0.136 Uiso 1.00 1 c R . .
H(17) H 0.4593 0.5106 0.3887 0.136 Uiso 1.00 1 c R . .
H(18) H 0.5304 0.4294 0.3995 0.136 Uiso 1.00 1 c R . .
H(19) H 0.4999 0.5694 0.6117 0.066 Uiso 1.00 1 c R . .
H(20) H 0.5351 0.5533 0.6776 0.066 Uiso 1.00 1 c R . .
H(21) H 0.4172 0.5413 0.6596 0.065 Uiso 1.00 1 c R . .
H(22) H 0.5144 0.1894 0.7930 0.064 Uiso 1.00 1 c R . .
H(23) H 0.4585 0.2727 0.8169 0.064 Uiso 1.00 1 c R . .
H(24) H 0.5467 0.2806 0.7687 0.064 Uiso 1.00 1 c R . .
H(25) H 0.2793 -0.1596 0.5746 0.082 Uiso 1.00 1 c R . .
H(26) H 0.3464 -0.1852 0.6303 0.082 Uiso 1.00 1 c R . .
H(27) H 0.3967 -0.1304 0.5791 0.082 Uiso 1.00 1 c R . .
H(28) H 0.3170 -0.0058 0.4890 0.048 Uiso 1.00 1 c R . .
H(29) H 0.2620 -0.0672 0.4431 0.048 Uiso 1.00 1 c R . .
H(30) H 0.2520 0.0334 0.4363 0.048 Uiso 1.00 1 c R . .
H(31) H 0.6173 0.0051 0.4901 0.056 Uiso 1.00 1 c R . .
H(32) H 0.5196 -0.0435 0.5161 0.056 Uiso 1.00 1 c R . .
H(33) H 0.5163 0.0571 0.5073 0.056 Uiso 1.00 1 c R . .
H(34) H 0.7154 -0.0198 0.3353 0.067 Uiso 1.00 1 c R . .
H(35) H 0.7120 -0.0652 0.3976 0.067 Uiso 1.00 1 c R . .
H(36) H 0.7125 0.0360 0.3935 0.067 Uiso 1.00 1 c R . .
H(37) H 0.4694 -0.0417 0.2354 0.056 Uiso 1.00 1 c R . .
H(38) H 0.5776 -0.0808 0.2547 0.056 Uiso 1.00 1 c R . .
H(39) H 0.5662 0.0192 0.2452 0.056 Uiso 1.00 1 c R . .
H(40) H 0.2400 -0.0429 0.3334 0.053 Uiso 1.00 1 c R . .
H(41) H 0.3108 -0.0971 0.2903 0.052 Uiso 1.00 1 c R . .
H(42) H 0.2903 0.0012 0.2775 0.053 Uiso 1.00 1 c R . .

loop_
_atom_site_aniso_label
_atom_site_aniso_U_11
_atom_site_aniso_U_22
_atom_site_aniso_U_33
_atom_site_aniso_U_12
_atom_site_aniso_U_13
_atom_site_aniso_U_23
Ir(1) 0.02580(12) 0.02773(13) 0.02043(12) -0.00145(14) -0.00076(13) -0.002(2)
Cl(1) 0.0115(7) 0.0267(9) 0.0158(8) -0.0068(6) -0.0009(6) -0.008(7)
P(1) 0.077(2) 0.0471(17) 0.0528(17) -0.0009(15) -0.0118(14) 0.010(10)
F(1) 0.306(14) 0.105(7) 0.066(5) 0.001(7) -0.047(6) 0.04(4)
F(2) 0.238(10) 0.058(5) 0.060(4) -0.028(5) -0.028(5) -0.009(8)
F(3) 0.261(11) 0.103(6) 0.083(5) -0.033(6) -0.070(7) 0.03(3)
F(4) 0.247(10) 0.103(6) 0.080(5) -0.086(7) 0.017(5) -0.02(2)
F(5) 0.064(5) 0.351(16) 0.130(8) 0.043(7) 0.003(5) -0.06(5)
F(6) 0.057(5) 0.379(18) 0.193(10) 0.017(9) -0.007(6) -0.07(6)
O(1) 0.033(2) 0.034(3) 0.024(2) -0.008(2) 0.002(2) -0.002(2)
O(2) 0.049(3) 0.039(3) 0.033(2) -0.011(2) 0.008(2) 0.0018(17)
O(3) 0.084(6) 0.048(5) 0.117(7) -0.004(4) 0.000(5) 0.04(4)
O(4) 0.026(2) 0.024(2) 0.038(2) -0.002(2) -0.0007(19) -0.006(6)
O(5) 0.035(3) 0.047(4) 0.113(5) 0.005(3) -0.011(4) -0.03(3)
O(6) 0.031(3) 0.038(3) 0.020(2) -0.004(2) -0.006(2) -0.0009(9)
O(7) 0.057(4) 0.079(5) 0.035(3) -0.012(3) 0.015(3) -0.007(6)
O(8) 0.068(4) 0.023(3) 0.033(3) -0.010(2) 0.008(2) 0.003(3)
O(9) 0.184(9) 0.058(5) 0.054(4) -0.050(5) 0.066(5) -0.010(10)
O(10) 0.049(5) 0.052(6) 0.56(3) -0.012(4) -0.046(9) 0.15(15)
O(11) 0.059(4) 0.063(5) 0.107(6) 0.036(3) 0.057(4) 0.07(6)
O(12) 0.076(6) 0.202(13) 0.105(7) 0.025(6) -0.009(5) -0.04(4)
N(1) 0.030(3) 0.024(3) 0.025(3) 0.000(2) -0.007(2) -0.003(3)
N(2) 0.019(3) 0.022(3) 0.033(3) -0.002(2) -0.004(2) 0.0016(16)
N(3) 0.041(3) 0.033(3) 0.025(3) 0.000(3) -0.006(3) -0.005(4)
C(1) 0.025(3) 0.030(4) 0.020(3) -0.005(3) -0.005(2) 0.003(3)
C(2) 0.032(4) 0.034(4) 0.039(5) 0.005(3) -0.011(3) -0.008(8)
C(3) 0.024(4) 0.040(5) 0.041(5) 0.001(3) -0.004(3) -0.010(9)
C(4) 0.040(4) 0.048(5) 0.026(4) -0.005(4) -0.014(3) 0.008(7)
C(5) 0.048(5) 0.032(5) 0.037(5) -0.017(4) -0.003(4) -0.009(9)
C(6) 0.055(6) 0.052(6) 0.033(5) -0.005(5) -0.006(4) 0.017(17)
C(7) 0.085(8) 0.050(6) 0.033(5) -0.013(5) 0.009(4) 0.010(9)
C(8) 0.062(6) 0.048(6) 0.042(5) -0.019(5) 0.015(4) -0.003(3)
C(9) 0.045(5) 0.044(5) 0.032(4) -0.016(4) 0.013(3) -0.008(7)
C(10) 0.024(4) 0.025(4) 0.032(4) -0.001(3) 0.003(3) 0.004(4)
C(11) 0.033(4) 0.019(4) 0.021(3) -0.004(3) 0.002(3) 0.003(3)
C(12) 0.022(3) 0.023(4) 0.032(4) -0.003(2) -0.000(2) -0.007(7)
C(13) 0.026(3) 0.030(3) 0.023(3) 0.000(2) -0.006(3) -0.007(6)
C(14) 0.042(4) 0.023(4) 0.024(4) -0.001(3) -0.006(3) 0.006(5)
C(15) 0.047(4) 0.036(4) 0.030(3) -0.016(3) 0.015(4) -0.003(2)
C(16) 0.077(8) 0.039(6) 0.056(6) -0.012(5) -0.004(5) 0.016(15)
C(17) 0.203(18) 0.072(9) 0.064(7) -0.047(9) 0.037(9) 0.03(2)
C(18) 0.030(4) 0.028(4) 0.045(4) -0.001(3) 0.003(4) -0.0011(10)
C(19) 0.054(6) 0.036(5) 0.074(7) -0.013(4) 0.005(4) -0.02(2)
C(20) 0.043(5) 0.044(6) 0.039(5) -0.008(4) 0.005(4) -0.003(3)
C(21) 0.083(8) 0.058(6) 0.020(4) -0.022(5) -0.010(4) 0.009(9)
C(22) 0.093(7) 0.043(5) 0.030(4) -0.027(5) -0.008(6) -0.007(6)
C(23) 0.118(10) 0.041(6) 0.046(6) -0.026(6) -0.006(6) 0.0014(14)
C(24) 0.033(4) 0.023(4) 0.033(4) 0.005(3) -0.005(3) -0.0003(3)
C(25) 0.043(5) 0.022(4) 0.033(4) 0.008(3) -0.005(3) 0.003(2)
C(26) 0.031(4) 0.037(4) 0.034(4) 0.007(3) 0.010(3) 0.0012(12)
C(27) 0.035(5) 0.031(4) 0.040(5) 0.003(3) 0.003(3) -0.010(9)
C(28) 0.031(4) 0.017(4) 0.030(4) -0.006(3) -0.003(3) -0.003(3)
C(29) 0.041(5) 0.045(5) 0.034(4) -0.014(4) 0.018(3) -0.007(7)
C(30) 0.056(5) 0.038(5) 0.046(5) 0.001(5) -0.032(5) 0.009(8)
C(31) 0.040(5) 0.077(7) 0.050(6) -0.000(4) -0.009(5) 0.010(9)
C(32) 0.057(5) 0.053(6) 0.030(4) -0.011(5) 0.001(5) -0.0018(17)
C(33) 0.047(5) 0.042(5) 0.042(5) 0.006(4) -0.003(4) 0.005(4)
C(34) 0.49(4) 0.038(8) 0.073(9) 0.109(17) -0.103(18) -0.02(2)

loop_
_atom_type_symbol
_atom_type_description
_atom_type_scat_dispersion_real
_atom_type_scat_dispersion_imag
_atom_type_scat_source
C C 0.003 0.002
;
International Tables for Crystallography
(1992, Vol. C, Tables 4.2.6.8 and 6.1.1.4)
;
H H 0.000 0.000
;
International Tables for Crystallography
(1992, Vol. C, Table 6.1.1.4)
;
Cl Cl 0.148 0.159
;
International Tables for Crystallography
(1992, Vol. C, Tables 4.2.6.8 and 6.1.1.4)
;
F F 0.017 0.010
;
International Tables for Crystallography
(1992, Vol. C, Tables 4.2.6.8 and 6.1.1.4)
;
Ir Ir -1.444 7.990
;
International Tables for Crystallography
(1992, Vol. C, Tables 4.2.6.8 and 6.1.1.4)
;
N N 0.006 0.003
;
International Tables for Crystallography
(1992, Vol. C, Tables 4.2.6.8 and 6.1.1.4)
;
O O 0.011 0.006
;
International Tables for Crystallography
(1992, Vol. C, Tables 4.2.6.8 and 6.1.1.4)
;
P P 0.102 0.094
;
International Tables for Crystallography
(1992, Vol. C, Tables 4.2.6.8 and 6.1.1.4)
;

loop_
_geom_angle_atom_site_label_1
_geom_angle_atom_site_label_2
_geom_angle_atom_site_label_3
_geom_angle
_geom_angle_publ_flag
_geom_angle_site_symmetry_1
_geom_angle_site_symmetry_2
_geom_angle_site_symmetry_3
Cl(1) Ir(1) N(3) 86.52(19) yes . . .
Cl(1) Ir(1) C(1) 90.5(2) yes . . .
Cl(1) Ir(1) C(24) 131.1(2) yes . . .
Cl(1) Ir(1) C(25) 96.6(2) yes . . .
Cl(1) Ir(1) C(26) 94.11(19) yes . . .
Cl(1) Ir(1) C(27) 123.8(2) yes . . .
Cl(1) Ir(1) C(28) 158.2(2) yes . . .
N(3) Ir(1) C(1) 85.3(2) yes . . .
N(3) Ir(1) C(24) 142.2(2) yes . . .
N(3) Ir(1) C(25) 154.6(2) yes . . .
N(3) Ir(1) C(26) 117.3(2) yes . . .
N(3) Ir(1) C(27) 94.3(2) yes . . .
N(3) Ir(1) C(28) 106.1(2) yes . . .
C(1) Ir(1) C(24) 96.6(3) yes . . .
C(1) Ir(1) C(25) 119.8(3) yes . . .
C(1) Ir(1) C(26) 157.2(3) yes . . .
C(1) Ir(1) C(27) 145.7(2) yes . . .
C(1) Ir(1) C(28) 107.9(3) yes . . .
C(24) Ir(1) C(25) 39.1(3) yes . . .
C(24) Ir(1) C(26) 63.8(2) yes . . .
C(24) Ir(1) C(27) 63.6(3) yes . . .
C(24) Ir(1) C(28) 37.5(2) yes . . .
C(25) Ir(1) C(26) 37.5(3) yes . . .
C(25) Ir(1) C(27) 63.0(3) yes . . .
C(25) Ir(1) C(28) 64.4(2) yes . . .
C(26) Ir(1) C(27) 37.3(3) yes . . .
C(26) Ir(1) C(28) 64.4(2) yes . . .
C(27) Ir(1) C(28) 39.4(2) yes . . .
F(1) P(1) F(2) 87.8(4) yes . . .
F(1) P(1) F(3) 179.0(5) yes . . .
F(1) P(1) F(4) 92.1(4) yes . . .
F(1) P(1) F(5) 92.6(6) yes . . .
F(1) P(1) F(6) 90.7(6) yes . . .
F(2) P(1) F(3) 93.0(4) yes . . .
F(2) P(1) F(4) 177.8(5) yes . . .
F(2) P(1) F(5) 86.8(6) yes . . .
F(2) P(1) F(6) 95.2(6) yes . . .
F(3) P(1) F(4) 87.2(4) yes . . .
F(3) P(1) F(5) 88.2(6) yes . . .
F(3) P(1) F(6) 88.5(6) yes . . .
F(4) P(1) F(5) 91.1(6) yes . . .
F(4) P(1) F(6) 87.0(6) yes . . .
F(5) P(1) F(6) 176.2(6) yes . . .
C(10) O(1) C(14) 112.9(5) yes . . .
C(11) O(2) C(16) 116.0(7) yes . . .
C(12) O(4) C(18) 119.1(5) yes . . .
C(13) O(6) C(20) 121.0(6) yes . . .
C(15) O(8) C(22) 116.0(6) yes . . .
C(35) O(11) C(36) 85.7(16) yes . . .
C(1) N(1) C(2) 110.7(6) yes . . .
C(1) N(1) C(4) 125.0(6) yes . . .
C(2) N(1) C(4) 124.1(6) yes . . .
C(1) N(2) C(3) 111.8(6) yes . . .
C(1) N(2) C(10) 126.8(6) yes . . .
C(3) N(2) C(10) 121.1(6) yes . . .
Ir(1) N(3) C(5) 124.6(5) yes . . .
Ir(1) N(3) C(9) 117.2(5) yes . . .
C(5) N(3) C(9) 117.9(6) yes . . .
Ir(1) C(1) N(1) 120.4(5) yes . . .
Ir(1) C(1) N(2) 134.6(5) yes . . .
N(1) C(1) N(2) 105.0(6) yes . . .
N(1) C(2) C(3) 108.1(6) yes . . .
N(2) C(3) C(2) 104.4(6) yes . . .
N(1) C(4) C(5) 112.3(6) yes . . .
N(3) C(5) C(4) 117.1(7) yes . . .
N(3) C(5) C(6) 123.9(8) yes . . .
C(4) C(5) C(6) 119.0(8) yes . . .
C(5) C(6) C(7) 118.7(9) yes . . .
C(6) C(7) C(8) 118.5(8) yes . . .
C(7) C(8) C(9) 119.8(9) yes . . .
N(3) C(9) C(8) 121.1(7) yes . . .
O(1) C(10) N(2) 109.4(5) yes . . .
O(1) C(10) C(11) 108.3(5) yes . . .
N(2) C(10) C(11) 109.7(6) yes . . .
O(2) C(11) C(10) 106.4(5) yes . . .
O(2) C(11) C(12) 108.7(5) yes . . .
C(10) C(11) C(12) 109.8(5) yes . . .
O(4) C(12) C(11) 105.0(5) yes . . .
O(4) C(12) C(13) 111.5(5) yes . . .
C(11) C(12) C(13) 111.2(5) yes . . .
O(6) C(13) C(12) 104.9(5) yes . . .
O(6) C(13) C(14) 110.4(5) yes . . .
C(12) C(13) C(14) 111.1(6) yes . . .
O(1) C(14) C(13) 109.0(6) yes . . .
O(1) C(14) C(15) 106.3(6) yes . . .
C(13) C(14) C(15) 114.5(6) yes . . .
O(8) C(15) C(14) 106.7(6) yes . . .
O(2) C(16) O(3) 126.1(10) yes . . .
O(2) C(16) C(17) 106.2(9) yes . . .
O(3) C(16) C(17) 127.7(10) yes . . .
O(4) C(18) O(5) 122.5(7) yes . . .
O(4) C(18) C(19) 111.4(6) yes . . .
O(5) C(18) C(19) 126.0(7) yes . . .
O(6) C(20) O(7) 122.4(8) yes . . .
O(6) C(20) C(21) 111.5(7) yes . . .
O(7) C(20) C(21) 126.0(8) yes . . .
O(8) C(22) O(9) 125.1(9) yes . . .
O(8) C(22) C(23) 110.7(8) yes . . .
O(9) C(22) C(23) 124.3(9) yes . . .
Ir(1) C(24) C(25) 70.1(4) yes . . .
Ir(1) C(24) C(28) 71.1(4) yes . . .
Ir(1) C(24) C(29) 125.6(5) yes . . .
C(25) C(24) C(28) 108.3(7) yes . . .
C(25) C(24) C(29) 127.0(7) yes . . .
C(28) C(24) C(29) 124.6(7) yes . . .
Ir(1) C(25) C(24) 70.8(4) yes . . .
Ir(1) C(25) C(26) 74.4(4) yes . . .
Ir(1) C(25) C(30) 124.9(5) yes . . .
C(24) C(25) C(26) 109.0(7) yes . . .
C(24) C(25) C(30) 125.1(7) yes . . .
C(26) C(25) C(30) 125.8(7) yes . . .
Ir(1) C(26) C(25) 68.1(4) yes . . .
Ir(1) C(26) C(27) 70.1(4) yes . . .
Ir(1) C(26) C(31) 127.4(6) yes . . .
C(25) C(26) C(27) 107.1(6) yes . . .
C(25) C(26) C(31) 126.1(7) yes . . .
C(27) C(26) C(31) 126.8(7) yes . . .
Ir(1) C(27) C(26) 72.6(4) yes . . .
Ir(1) C(27) C(28) 68.7(4) yes . . .
Ir(1) C(27) C(32) 124.6(6) yes . . .
C(26) C(27) C(28) 108.3(6) yes . . .
C(26) C(27) C(32) 129.0(7) yes . . .
C(28) C(27) C(32) 122.7(7) yes . . .
Ir(1) C(28) C(24) 71.5(4) yes . . .
Ir(1) C(28) C(27) 71.9(4) yes . . .
Ir(1) C(28) C(33) 132.3(5) yes . . .
C(24) C(28) C(27) 107.1(6) yes . . .
C(24) C(28) C(33) 127.4(7) yes . . .
C(27) C(28) C(33) 124.0(7) yes . . .
N(1) C(2) H(1) 125.6 no . . .
C(3) C(2) H(1) 126.3 no . . .
N(2) C(3) H(2) 128.2 no . . .
C(2) C(3) H(2) 127.4 no . . .
N(1) C(4) H(3) 108.7 no . . .
N(1) C(4) H(4) 109.3 no . . .
C(5) C(4) H(3) 108.3 no . . .
C(5) C(4) H(4) 108.7 no . . .
H(3) C(4) H(4) 109.5 no . . .
C(5) C(6) H(5) 120.0 no . . .
C(7) C(6) H(5) 121.1 no . . .
C(6) C(7) H(6) 120.9 no . . .
C(8) C(7) H(6) 120.5 no . . .
C(7) C(8) H(7) 121.1 no . . .
C(9) C(8) H(7) 119.1 no . . .
N(3) C(9) H(8) 117.9 no . . .
C(8) C(9) H(8) 121.0 no . . .
O(1) C(10) H(9) 110.0 no . . .
N(2) C(10) H(9) 109.4 no . . .
C(11) C(10) H(9) 110.0 no . . .
O(2) C(11) H(10) 111.2 no . . .
C(10) C(11) H(10) 110.4 no . . .
C(12) C(11) H(10) 110.3 no . . .
O(4) C(12) H(11) 110.1 no . . .
C(11) C(12) H(11) 110.5 no . . .
C(13) C(12) H(11) 108.5 no . . .
O(6) C(13) H(12) 109.6 no . . .
C(12) C(13) H(12) 109.6 no . . .
C(14) C(13) H(12) 111.1 no . . .
O(1) C(14) H(13) 108.7 no . . .
C(13) C(14) H(13) 107.6 no . . .
C(15) C(14) H(13) 110.6 no . . .
O(8) C(15) H(14) 111.0 no . . .
O(8) C(15) H(15) 108.1 no . . .
C(14) C(15) H(14) 112.1 no . . .
C(14) C(15) H(15) 109.4 no . . .
H(14) C(15) H(15) 109.5 no . . .
C(16) C(17) H(16) 104.9 no . . .
C(16) C(17) H(17) 111.6 no . . .
C(16) C(17) H(18) 111.8 no . . .
H(16) C(17) H(17) 109.5 no . . .
H(16) C(17) H(18) 109.5 no . . .
H(17) C(17) H(18) 109.5 no . . .
C(18) C(19) H(19) 107.7 no . . .
C(18) C(19) H(20) 109.2 no . . .
C(18) C(19) H(21) 111.5 no . . .
H(19) C(19) H(20) 109.5 no . . .
H(19) C(19) H(21) 109.5 no . . .
H(20) C(19) H(21) 109.4 no . . .
C(20) C(21) H(22) 112.0 no . . .
C(20) C(21) H(23) 107.2 no . . .
C(20) C(21) H(24) 109.1 no . . .
H(22) C(21) H(23) 109.5 no . . .
H(22) C(21) H(24) 109.5 no . . .
H(23) C(21) H(24) 109.5 no . . .
C(22) C(23) H(25) 110.4 no . . .
C(22) C(23) H(26) 107.9 no . . .
C(22) C(23) H(27) 110.1 no . . .
H(25) C(23) H(26) 109.5 no . . .
H(25) C(23) H(27) 109.5 no . . .
H(26) C(23) H(27) 109.5 no . . .
C(24) C(29) H(28) 111.0 no . . .
C(24) C(29) H(29) 108.9 no . . .
C(24) C(29) H(30) 108.5 no . . .
H(28) C(29) H(29) 109.5 no . . .
H(28) C(29) H(30) 109.5 no . . .
H(29) C(29) H(30) 109.5 no . . .
C(25) C(30) H(31) 106.7 no . . .
C(25) C(30) H(32) 113.1 no . . .
C(25) C(30) H(33) 108.5 no . . .
H(31) C(30) H(32) 109.5 no . . .
H(31) C(30) H(33) 109.5 no . . .
H(32) C(30) H(33) 109.5 no . . .
C(26) C(31) H(34) 111.3 no . . .
C(26) C(31) H(35) 109.5 no . . .
C(26) C(31) H(36) 107.7 no . . .
H(34) C(31) H(35) 109.5 no . . .
H(34) C(31) H(36) 109.5 no . . .
H(35) C(31) H(36) 109.5 no . . .
C(27) C(32) H(37) 110.1 no . . .
C(27) C(32) H(38) 108.8 no . . .
C(27) C(32) H(39) 109.5 no . . .
H(37) C(32) H(38) 109.5 no . . .
H(37) C(32) H(39) 109.5 no . . .
H(38) C(32) H(39) 109.5 no . . .
C(28) C(33) H(40) 107.7 no . . .
C(28) C(33) H(41) 109.7 no . . .
C(28) C(33) H(42) 111.0 no . . .
H(40) C(33) H(41) 109.5 no . . .
H(40) C(33) H(42) 109.5 no . . .
H(41) C(33) H(42) 109.5 no . . .

loop_
_geom_bond_atom_site_label_1
_geom_bond_atom_site_label_2
_geom_bond_distance
_geom_bond_publ_flag
_geom_bond_site_symmetry_1
_geom_bond_site_symmetry_2
Ir(1) Cl(1) 2.4510(16) yes . .
Ir(1) N(3) 2.100(5) yes . .
Ir(1) C(1) 2.035(7) yes . .
Ir(1) C(24) 2.175(8) yes . .
Ir(1) C(25) 2.166(8) yes . .
Ir(1) C(26) 2.248(7) yes . .
Ir(1) C(27) 2.214(8) yes . .
Ir(1) C(28) 2.170(7) yes . .
P(1) F(1) 1.557(8) yes . .
P(1) F(2) 1.570(7) yes . .
P(1) F(3) 1.553(9) yes . .
P(1) F(4) 1.589(9) yes . .
P(1) F(5) 1.512(9) yes . .
P(1) F(6) 1.531(9) yes . .
O(1) C(10) 1.423(9) yes . .
O(1) C(14) 1.436(9) yes . .
O(2) C(11) 1.431(9) yes . .
O(2) C(16) 1.330(12) yes . .
O(3) C(16) 1.176(15) yes . .
O(4) C(12) 1.436(9) yes . .
O(4) C(18) 1.353(8) yes . .
O(5) C(18) 1.188(9) yes . .
O(6) C(13) 1.439(9) yes . .
O(6) C(20) 1.319(10) yes . .
O(7) C(20) 1.207(11) yes . .
O(8) C(15) 1.431(9) yes . .
O(8) C(22) 1.347(11) yes . .
O(9) C(22) 1.162(13) yes . .
O(10) C(34) 1.34(3) yes . .
O(11) C(35) 1.53(3) yes . .
O(11) C(36) 1.49(2) yes . .
N(1) C(1) 1.354(9) yes . .
N(1) C(2) 1.368(10) yes . .
N(1) C(4) 1.448(9) yes . .
N(2) C(1) 1.317(9) yes . .
N(2) C(3) 1.415(9) yes . .
N(2) C(10) 1.451(10) yes . .
N(3) C(5) 1.343(11) yes . .
N(3) C(9) 1.367(11) yes . .
C(2) C(3) 1.342(12) yes . .
C(4) C(5) 1.548(12) yes . .
C(5) C(6) 1.367(12) yes . .
C(6) C(7) 1.402(14) yes . .
C(7) C(8) 1.383(14) yes . .
C(8) C(9) 1.398(12) yes . .
C(10) C(11) 1.554(10) yes . .
C(11) C(12) 1.529(9) yes . .
C(12) C(13) 1.505(10) yes . .
C(13) C(14) 1.506(10) yes . .
C(14) C(15) 1.501(11) yes . .
C(16) C(17) 1.574(17) yes . .
C(18) C(19) 1.454(11) yes . .
C(20) C(21) 1.489(12) yes . .
C(22) C(23) 1.495(14) yes . .
C(24) C(25) 1.454(11) yes . .
C(24) C(28) 1.396(11) yes . .
C(24) C(29) 1.511(11) yes . .
C(25) C(26) 1.420(11) yes . .
C(25) C(30) 1.528(11) yes . .
C(26) C(27) 1.427(11) yes . .
C(26) C(31) 1.490(10) yes . .
C(27) C(28) 1.479(11) yes . .
C(27) C(32) 1.509(11) yes . .
C(28) C(33) 1.451(11) yes . .
C(2) H(1) 0.950 no . .
C(3) H(2) 0.950 no . .
C(4) H(3) 0.950 no . .
C(4) H(4) 0.950 no . .
C(6) H(5) 0.950 no . .
C(7) H(6) 0.950 no . .
C(8) H(7) 0.950 no . .
C(9) H(8) 0.950 no . .
C(10) H(9) 0.950 no . .
C(11) H(10) 0.950 no . .
C(12) H(11) 0.950 no . .
C(13) H(12) 0.950 no . .
C(14) H(13) 0.950 no . .
C(15) H(14) 0.950 no . .
C(15) H(15) 0.950 no . .
C(17) H(16) 0.950 no . .
C(17) H(17) 0.950 no . .
C(17) H(18) 0.950 no . .
C(19) H(19) 0.950 no . .
C(19) H(20) 0.950 no . .
C(19) H(21) 0.950 no . .
C(21) H(22) 0.950 no . .
C(21) H(23) 0.950 no . .
C(21) H(24) 0.950 no . .
C(23) H(25) 0.950 no . .
C(23) H(26) 0.950 no . .
C(23) H(27) 0.950 no . .
C(29) H(28) 0.950 no . .
C(29) H(29) 0.950 no . .
C(29) H(30) 0.950 no . .
C(30) H(31) 0.950 no . .
C(30) H(32) 0.950 no . .
C(30) H(33) 0.950 no . .
C(31) H(34) 0.950 no . .
C(31) H(35) 0.950 no . .
C(31) H(36) 0.950 no . .
C(32) H(37) 0.950 no . .
C(32) H(38) 0.950 no . .
C(32) H(39) 0.950 no . .
C(33) H(40) 0.950 no . .
C(33) H(41) 0.950 no . .
C(33) H(42) 0.950 no . .

loop_
_geom_contact_atom_site_label_1
_geom_contact_atom_site_label_2
_geom_contact_distance
_geom_contact_publ_flag
_geom_contact_site_symmetry_1
_geom_contact_site_symmetry_2
Cl(1) O(1) 3.558(5) ? . 2_556
F(1) O(4) 3.426(9) ? . 3_646
F(1) O(7) 3.131(11) ? . 3_646
F(1) C(18) 3.529(13) ? . 3_646
F(1) C(19) 3.429(13) ? . 3_646
F(1) C(20) 3.100(13) ? . 3_646
F(1) C(21) 3.511(14) ? . 3_646
F(2) C(2) 3.295(10) ? . 2_556
F(3) C(2) 3.076(11) ? . 2_556
F(3) C(3) 3.437(12) ? . 2_556
F(3) C(14) 3.594(13) ? . .
F(3) C(30) 3.251(12) ? . .
F(4) O(12) 2.958(12) ? . 4_655
F(4) C(20) 3.564(12) ? . 3_646
F(4) C(21) 3.092(12) ? . 3_646
F(5) O(3) 3.498(13) ? . 2_556
F(5) O(12) 3.107(15) ? . 4_655
F(5) C(32) 3.528(13) ? . 4_655
F(6) O(8) 3.289(11) ? . .
F(6) O(9) 3.544(14) ? . .
F(6) C(15) 3.370(13) ? . .
F(6) C(19) 3.371(15) ? . 3_646
F(6) C(22) 3.329(14) ? . .
O(1) Cl(1) 3.558(5) ? . 2_456
O(3) F(5) 3.498(13) ? . 2_456
O(3) O(12) 2.844(14) ? . 3_655
O(3) C(35) 3.54(3) ? . 3_655
O(4) F(1) 3.426(9) ? . 3_656
O(4) C(31) 3.472(9) ? . 2_456
O(5) N(1) 3.049(8) ? . 2_556
O(5) C(1) 3.581(9) ? . 2_556
O(5) C(2) 3.085(10) ? . 2_556
O(5) C(4) 3.268(10) ? . 2_556
O(5) C(29) 3.514(10) ? . 2_556
O(5) C(33) 3.508(10) ? . 2_556
O(6) C(2) 3.486(9) ? . 2_556
O(7) F(1) 3.131(11) ? . 3_656
O(7) C(8) 3.230(12) ? . 2_456
O(7) C(9) 3.312(10) ? . 2_456
O(7) C(33) 3.556(11) ? . 4_555
O(8) F(6) 3.289(11) ? . .
O(9) F(6) 3.544(14) ? . .
O(9) C(4) 3.212(11) ? . 4_555
O(9) C(5) 3.356(12) ? . 4_555
O(9) C(6) 3.435(13) ? . 4_555
O(9) C(33) 3.338(12) ? . 4_555
O(10) O(11) 2.904(12) ? . .
O(10) O(12) 2.241(16) ? . .
O(10) C(35) 3.11(3) ? . 2_555
O(10) C(36) 2.73(2) ? . 2_555
O(11) O(10) 2.904(12) ? . .
O(11) O(12) 1.900(12) ? . .
O(11) C(34) 2.42(3) ? . 2_455
O(12) F(4) 2.958(12) ? . 4_654
O(12) F(5) 3.107(15) ? . 4_654
O(12) O(3) 2.844(14) ? . 3_645
O(12) O(10) 2.241(16) ? . .
O(12) O(11) 1.900(12) ? . .
O(12) C(34) 3.49(2) ? . .
O(12) C(35) 2.65(3) ? . .
O(12) C(36) 3.35(2) ? . .
N(1) O(5) 3.049(8) ? . 2_456
C(1) O(5) 3.581(9) ? . 2_456
C(2) F(2) 3.295(10) ? . 2_456
C(2) F(3) 3.076(11) ? . 2_456
C(2) O(5) 3.085(10) ? . 2_456
C(2) O(6) 3.486(9) ? . 2_456
C(3) F(3) 3.437(12) ? . 2_456
C(4) O(5) 3.268(10) ? . 2_456
C(4) O(9) 3.212(11) ? . 4_554
C(5) O(9) 3.356(12) ? . 4_554
C(6) O(9) 3.435(13) ? . 4_554
C(7) C(27) 3.419(13) ? . 3_655
C(7) C(32) 3.589(13) ? . 3_655
C(7) C(35) 2.94(3) ? . .
C(7) C(36) 3.41(2) ? . .
C(8) O(7) 3.230(12) ? . 2_556
C(8) C(35) 3.37(3) ? . .
C(9) O(7) 3.312(10) ? . 2_556
C(14) F(3) 3.594(13) ? . .
C(15) F(6) 3.370(13) ? . .
C(17) C(35) 3.04(3) ? . 3_655
C(18) F(1) 3.529(13) ? . 3_656
C(19) F(1) 3.429(13) ? . 3_656
C(19) F(6) 3.371(15) ? . 3_656
C(20) F(1) 3.100(13) ? . 3_656
C(20) F(4) 3.564(12) ? . 3_656
C(21) F(1) 3.511(14) ? . 3_656
C(21) F(4) 3.092(12) ? . 3_656
C(22) F(6) 3.329(14) ? . .
C(23) C(36) 3.35(2) ? . 3_645
C(24) C(36) 3.31(2) ? . 3_645
C(25) C(36) 3.31(2) ? . 3_645
C(27) C(7) 3.419(13) ? . 3_645
C(29) O(5) 3.514(10) ? . 2_456
C(29) C(36) 3.47(2) ? . 3_645
C(30) F(3) 3.251(12) ? . .
C(30) C(36) 3.46(2) ? . 3_645
C(31) O(4) 3.472(9) ? . 2_556
C(32) F(5) 3.528(13) ? . 4_654
C(32) C(7) 3.589(13) ? . 3_645
C(33) O(5) 3.508(10) ? . 2_456
C(33) O(7) 3.556(11) ? . 4_554
C(33) O(9) 3.338(12) ? . 4_554
C(34) O(11) 2.42(3) ? . 2_555
C(34) O(12) 3.49(2) ? . .
C(34) C(35) 1.96(4) ? . 2_555
C(34) C(36) 1.87(3) ? . 2_555
C(35) O(3) 3.54(3) ? . 3_645
C(35) O(10) 3.11(3) ? . 2_455
C(35) O(12) 2.65(3) ? . .
C(35) C(7) 2.94(3) ? . .
C(35) C(8) 3.37(3) ? . .
C(35) C(17) 3.04(3) ? . 3_645
C(35) C(34) 1.96(4) ? . 2_455
C(36) O(10) 2.73(2) ? . 2_455
C(36) O(12) 3.35(2) ? . .
C(36) C(7) 3.41(2) ? . .
C(36) C(23) 3.35(2) ? . 3_655
C(36) C(24) 3.31(2) ? . 3_655
C(36) C(25) 3.31(2) ? . 3_655
C(36) C(29) 3.47(2) ? . 3_655
C(36) C(30) 3.46(2) ? . 3_655
C(36) C(34) 1.87(3) ? . 2_455
Cl(1) H(2) 3.042 ? . 2_556
Cl(1) H(10) 3.156 ? . 2_556
Cl(1) H(12) 2.908 ? . 2_556
Cl(1) H(14) 3.530 ? . 2_556
P(1) H(1) 3.427 ? . 2_556
P(1) H(21) 3.583 ? . 3_646
P(1) H(23) 3.536 ? . 3_646
F(1) H(8) 3.190 ? . 4_655
F(1) H(20) 3.520 ? . 3_646
F(1) H(21) 2.858 ? . 3_646
F(1) H(23) 3.209 ? . 3_646
F(1) H(24) 3.541 ? . 3_646
F(1) H(34) 2.865 ? . 4_655
F(1) H(39) 3.516 ? . 4_655
F(2) H(1) 2.718 ? . 2_556
F(2) H(4) 3.122 ? . 2_556
F(2) H(20) 3.495 ? . 3_646
F(2) H(21) 2.926 ? . 3_646
F(2) H(22) 3.146 ? . .
F(2) H(34) 2.973 ? . 4_655
F(2) H(38) 3.186 ? . 4_655
F(2) H(39) 3.570 ? . 4_655
F(3) H(1) 2.510 ? . 2_556
F(3) H(2) 3.253 ? . 2_556
F(3) H(13) 2.762 ? . .
F(3) H(31) 3.142 ? . .
F(3) H(32) 3.079 ? . .
F(3) H(33) 2.987 ? . .
F(4) H(23) 2.293 ? . 3_646
F(4) H(24) 3.246 ? . 3_646
F(4) H(26) 3.568 ? . .
F(4) H(27) 3.113 ? . .
F(4) H(32) 3.267 ? . .
F(5) H(7) 3.482 ? . 4_655
F(5) H(17) 2.882 ? . 2_556
F(5) H(38) 3.310 ? . 4_655
F(5) H(39) 2.906 ? . 4_655
F(6) H(13) 3.485 ? . .
F(6) H(15) 2.719 ? . .
F(6) H(20) 2.854 ? . 3_646
F(6) H(21) 3.195 ? . 3_646
F(6) H(22) 3.524 ? . .
F(6) H(23) 3.499 ? . 3_646
F(6) H(24) 3.503 ? . 3_646
O(3) H(31) 2.804 ? . 2_456
O(3) H(35) 3.378 ? . 2_456
O(3) H(36) 3.161 ? . 2_456
O(4) H(34) 3.412 ? . 2_456
O(4) H(36) 2.843 ? . 2_456
O(5) H(1) 3.218 ? . 2_556
O(5) H(3) 2.788 ? . 2_556
O(5) H(4) 3.453 ? . 2_556
O(5) H(30) 2.669 ? . 2_556
O(5) H(40) 2.816 ? . 2_556
O(5) H(42) 3.416 ? . 2_556
O(6) H(1) 2.702 ? . 2_556
O(7) H(7) 2.647 ? . 2_456
O(7) H(8) 2.846 ? . 2_456
O(7) H(40) 3.583 ? . 4_555
O(7) H(41) 2.790 ? . 4_555
O(9) H(3) 2.639 ? . 4_555
O(9) H(4) 3.260 ? . 4_555
O(9) H(5) 3.416 ? . 4_555
O(9) H(37) 3.457 ? . 4_555
O(9) H(41) 3.546 ? . 4_555
O(9) H(42) 2.437 ? . 4_555
O(10) H(25) 3.016 ? . 3_655
O(10) H(29) 3.570 ? . 3_655
O(10) H(32) 3.296 ? . 4_654
O(11) H(6) 3.002 ? . .
O(11) H(7) 3.454 ? . .
O(11) H(25) 3.228 ? . 3_655
O(11) H(27) 3.414 ? . 3_655
O(11) H(29) 3.575 ? . 3_655
O(12) H(7) 3.489 ? . .
O(12) H(17) 3.501 ? . 3_645
O(12) H(31) 3.174 ? . 4_654
O(12) H(32) 3.440 ? . 4_654
C(2) H(11) 2.815 ? . 2_456
C(2) H(13) 3.593 ? . 2_456
C(3) H(11) 3.016 ? . 2_456
C(4) H(24) 3.201 ? . 2_456
C(5) H(38) 3.307 ? . 3_655
C(6) H(26) 3.539 ? . 4_554
C(6) H(38) 2.838 ? . 3_655
C(7) H(38) 3.085 ? . 3_655
C(7) H(41) 3.467 ? . 3_655
C(8) H(41) 3.077 ? . 3_655
C(11) H(36) 3.589 ? . 2_456
C(12) H(1) 3.364 ? . 2_556
C(13) H(1) 3.404 ? . 2_556
C(14) H(1) 3.600 ? . 2_556
C(17) H(14) 3.600 ? . 2_556
C(17) H(37) 3.465 ? . 3_655
C(18) H(30) 3.396 ? . 2_556
C(18) H(40) 3.341 ? . 2_556
C(19) H(22) 2.721 ? . 3_656
C(19) H(34) 3.479 ? . 2_456
C(19) H(40) 3.208 ? . 2_556
C(20) H(20) 3.562 ? . 3_646
C(21) H(4) 3.223 ? . 2_556
C(21) H(19) 3.585 ? . 3_646
C(21) H(20) 3.093 ? . 3_646
C(21) H(21) 3.585 ? . 3_646
C(21) H(26) 3.029 ? . 3_656
C(22) H(42) 3.516 ? . 4_555
C(23) H(5) 3.442 ? . 4_555
C(23) H(23) 3.457 ? . 3_646
C(23) H(24) 3.480 ? . 3_646
C(25) H(6) 3.598 ? . 3_645
C(26) H(6) 3.296 ? . 3_645
C(27) H(6) 3.183 ? . 3_645
C(28) H(6) 3.430 ? . 3_645
C(30) H(2) 3.554 ? . 2_556
C(31) H(5) 3.529 ? . 3_645
C(31) H(21) 3.016 ? . 2_556
C(32) H(17) 3.348 ? . 3_645
C(33) H(7) 3.575 ? . 3_645
C(33) H(20) 3.371 ? . 2_456
C(34) H(6) 3.226 ? . 2_555
C(34) H(16) 3.584 ? . 4_664
C(34) H(19) 3.481 ? . 4_664
C(34) H(25) 3.533 ? . 3_655
C(34) H(27) 3.367 ? . 4_654
C(34) H(32) 3.542 ? . 4_654
C(35) H(6) 2.425 ? . .
C(35) H(7) 3.296 ? . .
C(35) H(16) 2.633 ? . 3_645
C(35) H(17) 2.699 ? . 3_645
C(36) H(6) 2.507 ? . .
C(36) H(25) 3.159 ? . 3_655
C(36) H(27) 2.729 ? . 3_655
C(36) H(28) 3.437 ? . 3_655
C(36) H(29) 3.133 ? . 3_655
C(36) H(32) 2.848 ? . 3_655
H(1) P(1) 3.427 ? . 2_456
H(1) F(2) 2.718 ? . 2_456
H(1) F(3) 2.510 ? . 2_456
H(1) O(5) 3.218 ? . 2_456
H(1) O(6) 2.702 ? . 2_456
H(1) C(12) 3.364 ? . 2_456
H(1) C(13) 3.404 ? . 2_456
H(1) C(14) 3.600 ? . 2_456
H(1) H(11) 2.599 ? . 2_456
H(1) H(13) 2.923 ? . 2_456
H(1) H(24) 3.292 ? . 2_456
H(2) Cl(1) 3.042 ? . 2_456
H(2) F(3) 3.253 ? . 2_456
H(2) C(30) 3.554 ? . 2_456
H(2) H(9) 3.204 ? . 2_456
H(2) H(11) 3.031 ? . 2_456
H(2) H(13) 3.407 ? . 2_456
H(2) H(31) 3.153 ? . 2_456
H(2) H(33) 3.057 ? . 2_456
H(3) O(5) 2.788 ? . 2_456
H(3) O(9) 2.639 ? . 4_554
H(3) H(24) 3.208 ? . 2_456
H(4) F(2) 3.122 ? . 2_456
H(4) O(5) 3.453 ? . 2_456
H(4) O(9) 3.260 ? . 4_554
H(4) C(21) 3.223 ? . 2_456
H(4) H(22) 3.254 ? . 2_456
H(4) H(24) 2.415 ? . 2_456
H(4) H(26) 3.259 ? . 4_554
H(5) O(9) 3.416 ? . 4_554
H(5) C(23) 3.442 ? . 4_554
H(5) C(31) 3.529 ? . 3_655
H(5) H(25) 3.319 ? . 4_554
H(5) H(26) 2.873 ? . 4_554
H(5) H(34) 3.278 ? . 3_655
H(5) H(35) 3.164 ? . 3_655
H(5) H(38) 2.860 ? . 3_655
H(6) O(11) 3.002 ? . .
H(6) C(25) 3.598 ? . 3_655
H(6) C(26) 3.296 ? . 3_655
H(6) C(27) 3.183 ? . 3_655
H(6) C(28) 3.430 ? . 3_655
H(6) C(34) 3.226 ? . 2_455
H(6) C(35) 2.425 ? . .
H(6) C(36) 2.507 ? . .
H(6) H(38) 3.385 ? . 3_655
H(6) H(41) 3.501 ? . 3_655
H(7) F(5) 3.482 ? . 4_654
H(7) O(7) 2.647 ? . 2_556
H(7) O(11) 3.454 ? . .
H(7) O(12) 3.489 ? . .
H(7) C(33) 3.575 ? . 3_655
H(7) C(35) 3.296 ? . .
H(7) H(41) 2.755 ? . 3_655
H(8) F(1) 3.190 ? . 4_654
H(8) O(7) 2.846 ? . 2_556
H(8) H(12) 3.053 ? . 2_556
H(9) H(2) 3.204 ? . 2_556
H(10) Cl(1) 3.156 ? . 2_456
H(10) H(31) 3.435 ? . 2_456
H(10) H(36) 2.846 ? . 2_456
H(11) C(2) 2.815 ? . 2_556
H(11) C(3) 3.016 ? . 2_556
H(11) H(1) 2.599 ? . 2_556
H(11) H(2) 3.031 ? . 2_556
H(12) Cl(1) 2.908 ? . 2_456
H(12) H(8) 3.053 ? . 2_456
H(12) H(36) 3.310 ? . 2_456
H(13) F(3) 2.762 ? . .
H(13) F(6) 3.485 ? . .
H(13) C(2) 3.593 ? . 2_556
H(13) H(1) 2.923 ? . 2_556
H(13) H(2) 3.407 ? . 2_556
H(14) Cl(1) 3.530 ? . 2_456
H(14) C(17) 3.600 ? . 2_456
H(14) H(16) 3.545 ? . 2_456
H(14) H(18) 2.845 ? . 2_456
H(14) H(41) 3.492 ? . 4_555
H(14) H(42) 3.571 ? . 4_555
H(15) F(6) 2.719 ? . .
H(15) H(41) 3.276 ? . 4_555
H(15) H(42) 3.204 ? . 4_555
H(16) C(34) 3.584 ? . 4_665
H(16) C(35) 2.633 ? . 3_655
H(16) H(14) 3.545 ? . 2_556
H(17) F(5) 2.882 ? . 2_456
H(17) O(12) 3.501 ? . 3_655
H(17) C(32) 3.348 ? . 3_655
H(17) C(35) 2.699 ? . 3_655
H(17) H(37) 3.012 ? . 3_655
H(17) H(38) 3.514 ? . 3_655
H(17) H(39) 2.999 ? . 3_655
H(18) H(14) 2.845 ? . 2_556
H(18) H(37) 3.035 ? . 3_655
H(19) C(21) 3.585 ? . 3_656
H(19) C(34) 3.481 ? . 4_665
H(19) H(22) 2.811 ? . 3_656
H(19) H(23) 3.533 ? . 3_656
H(19) H(29) 3.527 ? . 2_556
H(19) H(40) 3.292 ? . 2_556
H(20) F(1) 3.520 ? . 3_656
H(20) F(2) 3.495 ? . 3_656
H(20) F(6) 2.854 ? . 3_656
H(20) C(20) 3.562 ? . 3_656
H(20) C(21) 3.093 ? . 3_656
H(20) C(33) 3.371 ? . 2_556
H(20) H(22) 2.270 ? . 3_656
H(20) H(23) 3.361 ? . 3_656
H(20) H(40) 2.603 ? . 2_556
H(20) H(42) 3.475 ? . 2_556
H(21) P(1) 3.583 ? . 3_656
H(21) F(1) 2.858 ? . 3_656
H(21) F(2) 2.926 ? . 3_656
H(21) F(6) 3.195 ? . 3_656
H(21) C(21) 3.585 ? . 3_656
H(21) C(31) 3.016 ? . 2_456
H(21) H(22) 2.644 ? . 3_656
H(21) H(34) 2.572 ? . 2_456
H(21) H(35) 2.909 ? . 2_456
H(21) H(36) 3.078 ? . 2_456
H(22) F(2) 3.146 ? . .
H(22) F(6) 3.524 ? . .
H(22) C(19) 2.721 ? . 3_646
H(22) H(4) 3.254 ? . 2_556
H(22) H(19) 2.811 ? . 3_646
H(22) H(20) 2.270 ? . 3_646
H(22) H(21) 2.644 ? . 3_646
H(22) H(26) 3.112 ? . 3_656
H(23) P(1) 3.536 ? . 3_656
H(23) F(1) 3.209 ? . 3_656
H(23) F(4) 2.293 ? . 3_656
H(23) F(6) 3.499 ? . 3_656
H(23) C(23) 3.457 ? . 3_656
H(23) H(19) 3.533 ? . 3_646
H(23) H(20) 3.361 ? . 3_646
H(23) H(26) 2.804 ? . 3_656
H(23) H(27) 3.302 ? . 3_656
H(24) F(1) 3.541 ? . 3_656
H(24) F(4) 3.246 ? . 3_656
H(24) F(6) 3.503 ? . 3_656
H(24) C(4) 3.201 ? . 2_556
H(24) C(23) 3.480 ? . 3_656
H(24) H(1) 3.292 ? . 2_556
H(24) H(3) 3.208 ? . 2_556
H(24) H(4) 2.415 ? . 2_556
H(24) H(26) 2.674 ? . 3_656
H(25) O(10) 3.016 ? . 3_645
H(25) O(11) 3.228 ? . 3_645
H(25) C(34) 3.533 ? . 3_645
H(25) C(36) 3.159 ? . 3_645
H(25) H(5) 3.319 ? . 4_555
H(26) F(4) 3.568 ? . .
H(26) C(6) 3.539 ? . 4_555
H(26) C(21) 3.029 ? . 3_646
H(26) H(4) 3.259 ? . 4_555
H(26) H(5) 2.873 ? . 4_555
H(26) H(22) 3.112 ? . 3_646
H(26) H(23) 2.804 ? . 3_646
H(26) H(24) 2.674 ? . 3_646
H(27) F(4) 3.113 ? . .
H(27) O(11) 3.414 ? . 3_645
H(27) C(34) 3.367 ? . 4_655
H(27) C(36) 2.729 ? . 3_645
H(27) H(23) 3.302 ? . 3_646
H(28) C(36) 3.437 ? . 3_645
H(29) O(10) 3.570 ? . 3_645
H(29) O(11) 3.575 ? . 3_645
H(29) C(36) 3.133 ? . 3_645
H(29) H(19) 3.527 ? . 2_456
H(30) O(5) 2.669 ? . 2_456
H(30) C(18) 3.396 ? . 2_456
H(31) F(3) 3.142 ? . .
H(31) O(3) 2.804 ? . 2_556
H(31) O(12) 3.174 ? . 4_655
H(31) H(2) 3.153 ? . 2_556
H(31) H(10) 3.435 ? . 2_556
H(32) F(3) 3.079 ? . .
H(32) F(4) 3.267 ? . .
H(32) O(10) 3.296 ? . 4_655
H(32) O(12) 3.440 ? . 4_655
H(32) C(34) 3.542 ? . 4_655
H(32) C(36) 2.848 ? . 3_645
H(33) F(3) 2.987 ? . .
H(33) H(2) 3.057 ? . 2_556
H(34) F(1) 2.865 ? . 4_654
H(34) F(2) 2.973 ? . 4_654
H(34) O(4) 3.412 ? . 2_556
H(34) C(19) 3.479 ? . 2_556
H(34) H(5) 3.278 ? . 3_645
H(34) H(21) 2.572 ? . 2_556
H(35) O(3) 3.378 ? . 2_556
H(35) H(5) 3.164 ? . 3_645
H(35) H(21) 2.909 ? . 2_556
H(36) O(3) 3.161 ? . 2_556
H(36) O(4) 2.843 ? . 2_556
H(36) C(11) 3.589 ? . 2_556
H(36) H(10) 2.846 ? . 2_556
H(36) H(12) 3.310 ? . 2_556
H(36) H(21) 3.078 ? . 2_556
H(37) O(9) 3.457 ? . 4_554
H(37) C(17) 3.465 ? . 3_645
H(37) H(17) 3.012 ? . 3_645
H(37) H(18) 3.035 ? . 3_645
H(38) F(2) 3.186 ? . 4_654
H(38) F(5) 3.310 ? . 4_654
H(38) C(5) 3.307 ? . 3_645
H(38) C(6) 2.838 ? . 3_645
H(38) C(7) 3.085 ? . 3_645
H(38) H(5) 2.860 ? . 3_645
H(38) H(6) 3.385 ? . 3_645
H(38) H(17) 3.514 ? . 3_645
H(39) F(1) 3.516 ? . 4_654
H(39) F(2) 3.570 ? . 4_654
H(39) F(5) 2.906 ? . 4_654
H(39) H(17) 2.999 ? . 3_645
H(40) O(5) 2.816 ? . 2_456
H(40) O(7) 3.583 ? . 4_554
H(40) C(18) 3.341 ? . 2_456
H(40) C(19) 3.208 ? . 2_456
H(40) H(19) 3.292 ? . 2_456
H(40) H(20) 2.603 ? . 2_456
H(41) O(7) 2.790 ? . 4_554
H(41) O(9) 3.546 ? . 4_554
H(41) C(7) 3.467 ? . 3_645
H(41) C(8) 3.077 ? . 3_645
H(41) H(6) 3.501 ? . 3_645
H(41) H(7) 2.755 ? . 3_645
H(41) H(14) 3.492 ? . 4_554
H(41) H(15) 3.276 ? . 4_554
H(42) O(5) 3.416 ? . 2_456
H(42) O(9) 2.437 ? . 4_554
H(42) C(22) 3.516 ? . 4_554
H(42) H(14) 3.571 ? . 4_554
H(42) H(15) 3.204 ? . 4_554
H(42) H(20) 3.475 ? . 2_456

loop_
_geom_torsion_atom_site_label_1
_geom_torsion_atom_site_label_2
_geom_torsion_atom_site_label_3
_geom_torsion_atom_site_label_4
_geom_torsion
_geom_torsion_publ_flag
_geom_torsion_site_symmetry_1
_geom_torsion_site_symmetry_2
_geom_torsion_site_symmetry_3
_geom_torsion_site_symmetry_4
Cl(1) Ir(1) N(3) C(5) -132.4(6) ? . . . .
Cl(1) Ir(1) N(3) C(9) 54.0(5) ? . . . .
Cl(1) Ir(1) C(1) N(1) 123.4(5) ? . . . .
Cl(1) Ir(1) C(1) N(2) -58.6(7) ? . . . .
Cl(1) Ir(1) C(24) C(25) -34.1(5) ? . . . .
Cl(1) Ir(1) C(24) C(28) -152.6(3) ? . . . .
Cl(1) Ir(1) C(24) C(29) 87.9(6) ? . . . .
Cl(1) Ir(1) C(25) C(24) 154.8(4) ? . . . .
Cl(1) Ir(1) C(25) C(26) -88.1(4) ? . . . .
Cl(1) Ir(1) C(25) C(30) 34.9(7) ? . . . .
Cl(1) Ir(1) C(26) C(25) 95.6(4) ? . . . .
Cl(1) Ir(1) C(26) C(27) -145.6(4) ? . . . .
Cl(1) Ir(1) C(26) C(31) -24.0(8) ? . . . .
Cl(1) Ir(1) C(27) C(26) 42.7(5) ? . . . .
Cl(1) Ir(1) C(27) C(28) 161.1(3) ? . . . .
Cl(1) Ir(1) C(27) C(32) -83.1(7) ? . . . .
Cl(1) Ir(1) C(28) C(24) 69.3(7) ? . . . .
Cl(1) Ir(1) C(28) C(27) -46.6(7) ? . . . .
Cl(1) Ir(1) C(28) C(33) -166.6(5) ? . . . .
N(3) Ir(1) C(1) N(1) 37.0(6) ? . . . .
N(3) Ir(1) C(1) N(2) -145.1(8) ? . . . .
C(1) Ir(1) N(3) C(5) -41.6(6) ? . . . .
C(1) Ir(1) N(3) C(9) 144.7(6) ? . . . .
N(3) Ir(1) C(24) C(25) 138.6(5) ? . . . .
N(3) Ir(1) C(24) C(28) 20.1(7) ? . . . .
N(3) Ir(1) C(24) C(29) -99.4(7) ? . . . .
C(24) Ir(1) N(3) C(5) 53.1(8) ? . . . .
C(24) Ir(1) N(3) C(9) -120.5(6) ? . . . .
N(3) Ir(1) C(25) C(24) -109.3(7) ? . . . .
N(3) Ir(1) C(25) C(26) 7.8(9) ? . . . .
N(3) Ir(1) C(25) C(30) 130.8(7) ? . . . .
C(25) Ir(1) N(3) C(5) 129.5(7) ? . . . .
C(25) Ir(1) N(3) C(9) -44.2(9) ? . . . .
N(3) Ir(1) C(26) C(25) -176.2(4) ? . . . .
N(3) Ir(1) C(26) C(27) -57.4(5) ? . . . .
N(3) Ir(1) C(26) C(31) 64.2(8) ? . . . .
C(26) Ir(1) N(3) C(5) 134.8(6) ? . . . .
C(26) Ir(1) N(3) C(9) -38.9(6) ? . . . .
N(3) Ir(1) C(27) C(26) 131.3(4) ? . . . .
N(3) Ir(1) C(27) C(28) -110.2(4) ? . . . .
N(3) Ir(1) C(27) C(32) 5.5(7) ? . . . .
C(27) Ir(1) N(3) C(5) 104.0(6) ? . . . .
C(27) Ir(1) N(3) C(9) -69.7(6) ? . . . .
N(3) Ir(1) C(28) C(24) -167.3(4) ? . . . .
N(3) Ir(1) C(28) C(27) 76.8(4) ? . . . .
N(3) Ir(1) C(28) C(33) -43.1(8) ? . . . .
C(28) Ir(1) N(3) C(5) 65.7(6) ? . . . .
C(28) Ir(1) N(3) C(9) -108.0(6) ? . . . .
C(1) Ir(1) C(24) C(25) -130.5(4) ? . . . .
C(1) Ir(1) C(24) C(28) 111.0(4) ? . . . .
C(1) Ir(1) C(24) C(29) -8.5(7) ? . . . .
C(24) Ir(1) C(1) N(1) -105.1(6) ? . . . .
C(24) Ir(1) C(1) N(2) 72.9(8) ? . . . .
C(1) Ir(1) C(25) C(24) 60.5(5) ? . . . .
C(1) Ir(1) C(25) C(26) 177.5(4) ? . . . .
C(1) Ir(1) C(25) C(30) -59.4(7) ? . . . .
C(25) Ir(1) C(1) N(1) -138.6(5) ? . . . .
C(25) Ir(1) C(1) N(2) 39.3(8) ? . . . .
C(1) Ir(1) C(26) C(25) -5.5(9) ? . . . .
C(1) Ir(1) C(26) C(27) 113.3(8) ? . . . .
C(1) Ir(1) C(26) C(31) -125.0(8) ? . . . .
C(26) Ir(1) C(1) N(1) -134.8(7) ? . . . .
C(26) Ir(1) C(1) N(2) 43.1(12) ? . . . .
C(1) Ir(1) C(27) C(26) -140.7(5) ? . . . .
C(1) Ir(1) C(27) C(28) -22.3(7) ? . . . .
C(1) Ir(1) C(27) C(32) 93.5(8) ? . . . .
C(27) Ir(1) C(1) N(1) -53.8(8) ? . . . .
C(27) Ir(1) C(1) N(2) 124.2(7) ? . . . .
C(1) Ir(1) C(28) C(24) -77.1(5) ? . . . .
C(1) Ir(1) C(28) C(27) 167.0(4) ? . . . .
C(1) Ir(1) C(28) C(33) 47.1(8) ? . . . .
C(28) Ir(1) C(1) N(1) -68.4(6) ? . . . .
C(28) Ir(1) C(1) N(2) 109.5(7) ? . . . .
C(24) Ir(1) C(25) C(26) 117.1(6) ? . . . .
C(24) Ir(1) C(25) C(30) -119.9(9) ? . . . .
C(25) Ir(1) C(24) C(28) -118.5(6) ? . . . .
C(25) Ir(1) C(24) C(29) 121.9(8) ? . . . .
C(24) Ir(1) C(26) C(25) -38.8(4) ? . . . .
C(24) Ir(1) C(26) C(27) 80.1(4) ? . . . .
C(24) Ir(1) C(26) C(31) -158.3(9) ? . . . .
C(26) Ir(1) C(24) C(25) 37.1(4) ? . . . .
C(26) Ir(1) C(24) C(28) -81.4(5) ? . . . .
C(26) Ir(1) C(24) C(29) 159.1(7) ? . . . .
C(24) Ir(1) C(27) C(26) -80.8(5) ? . . . .
C(24) Ir(1) C(27) C(28) 37.7(4) ? . . . .
C(24) Ir(1) C(27) C(32) 153.5(8) ? . . . .
C(27) Ir(1) C(24) C(25) 78.9(4) ? . . . .
C(27) Ir(1) C(24) C(28) -39.6(4) ? . . . .
C(27) Ir(1) C(24) C(29) -159.2(7) ? . . . .
C(24) Ir(1) C(28) C(27) -115.9(6) ? . . . .
C(24) Ir(1) C(28) C(33) 124.2(9) ? . . . .
C(28) Ir(1) C(24) C(25) 118.5(6) ? . . . .
C(28) Ir(1) C(24) C(29) -119.5(8) ? . . . .
C(25) Ir(1) C(26) C(27) 118.8(6) ? . . . .
C(25) Ir(1) C(26) C(31) -119.5(9) ? . . . .
C(26) Ir(1) C(25) C(24) -117.1(6) ? . . . .
C(26) Ir(1) C(25) C(30) 123.0(9) ? . . . .
C(25) Ir(1) C(27) C(26) -36.7(4) ? . . . .
C(25) Ir(1) C(27) C(28) 81.7(4) ? . . . .
C(25) Ir(1) C(27) C(32) -162.5(8) ? . . . .
C(27) Ir(1) C(25) C(24) -80.5(4) ? . . . .
C(27) Ir(1) C(25) C(26) 36.5(4) ? . . . .
C(27) Ir(1) C(25) C(30) 159.6(8) ? . . . .
C(25) Ir(1) C(28) C(24) 37.9(4) ? . . . .
C(25) Ir(1) C(28) C(27) -77.9(4) ? . . . .
C(25) Ir(1) C(28) C(33) 162.1(8) ? . . . .
C(28) Ir(1) C(25) C(24) -36.3(4) ? . . . .
C(28) Ir(1) C(25) C(26) 80.7(4) ? . . . .
C(28) Ir(1) C(25) C(30) -156.3(8) ? . . . .
C(26) Ir(1) C(27) C(28) 118.4(6) ? . . . .
C(26) Ir(1) C(27) C(32) -125.8(9) ? . . . .
C(27) Ir(1) C(26) C(25) -118.8(6) ? . . . .
C(27) Ir(1) C(26) C(31) 121.6(10) ? . . . .
C(26) Ir(1) C(28) C(24) 79.7(5) ? . . . .
C(26) Ir(1) C(28) C(27) -36.2(4) ? . . . .
C(26) Ir(1) C(28) C(33) -156.1(8) ? . . . .
C(28) Ir(1) C(26) C(25) -80.6(4) ? . . . .
C(28) Ir(1) C(26) C(27) 38.2(4) ? . . . .
C(28) Ir(1) C(26) C(31) 159.9(9) ? . . . .
C(27) Ir(1) C(28) C(24) 115.9(6) ? . . . .
C(27) Ir(1) C(28) C(33) -119.9(9) ? . . . .
C(28) Ir(1) C(27) C(26) -118.4(6) ? . . . .
C(28) Ir(1) C(27) C(32) 115.8(8) ? . . . .
C(10) O(1) C(14) C(13) 64.6(7) ? . . . .
C(10) O(1) C(14) C(15) -171.5(5) ? . . . .
C(14) O(1) C(10) N(2) 176.5(5) ? . . . .
C(14) O(1) C(10) C(11) -63.9(7) ? . . . .
C(11) O(2) C(16) O(3) 5.2(15) ? . . . .
C(11) O(2) C(16) C(17) -173.6(7) ? . . . .
C(16) O(2) C(11) C(10) 128.9(7) ? . . . .
C(16) O(2) C(11) C(12) -113.0(8) ? . . . .
C(12) O(4) C(18) O(5) -6.3(12) ? . . . .
C(12) O(4) C(18) C(19) 173.8(6) ? . . . .
C(18) O(4) C(12) C(11) -126.9(6) ? . . . .
C(18) O(4) C(12) C(13) 112.7(7) ? . . . .
C(13) O(6) C(20) O(7) 10.3(13) ? . . . .
C(13) O(6) C(20) C(21) -174.6(6) ? . . . .
C(20) O(6) C(13) C(12) 137.2(7) ? . . . .
C(20) O(6) C(13) C(14) -103.1(8) ? . . . .
C(15) O(8) C(22) O(9) 7.0(14) ? . . . .
C(15) O(8) C(22) C(23) -173.0(7) ? . . . .
C(22) O(8) C(15) C(14) 168.7(7) ? . . . .
C(1) N(1) C(2) C(3) 1.3(9) ? . . . .
C(2) N(1) C(1) Ir(1) 176.0(5) ? . . . .
C(2) N(1) C(1) N(2) -2.5(8) ? . . . .
C(1) N(1) C(4) C(5) -52.4(10) ? . . . .
C(4) N(1) C(1) Ir(1) 1.2(10) ? . . . .
C(4) N(1) C(1) N(2) -177.3(6) ? . . . .
C(2) N(1) C(4) C(5) 133.5(7) ? . . . .
C(4) N(1) C(2) C(3) 176.2(7) ? . . . .
C(1) N(2) C(3) C(2) -2.0(8) ? . . . .
C(3) N(2) C(1) Ir(1) -175.5(6) ? . . . .
C(3) N(2) C(1) N(1) 2.7(8) ? . . . .
C(1) N(2) C(10) O(1) -111.1(8) ? . . . .
C(1) N(2) C(10) C(11) 130.2(7) ? . . . .
C(10) N(2) C(1) Ir(1) 10.9(12) ? . . . .
C(10) N(2) C(1) N(1) -171.0(6) ? . . . .
C(3) N(2) C(10) O(1) 75.8(8) ? . . . .
C(3) N(2) C(10) C(11) -42.9(8) ? . . . .
C(10) N(2) C(3) C(2) 172.1(6) ? . . . .
Ir(1) N(3) C(5) C(4) 6.8(10) ? . . . .
Ir(1) N(3) C(5) C(6) -173.9(7) ? . . . .
Ir(1) N(3) C(9) C(8) 171.2(6) ? . . . .
C(5) N(3) C(9) C(8) -3.0(12) ? . . . .
C(9) N(3) C(5) C(4) -179.6(7) ? . . . .
C(9) N(3) C(5) C(6) -0.2(8) ? . . . .
N(1) C(2) C(3) N(2) 0.3(7) ? . . . .
N(1) C(4) C(5) N(3) 45.9(10) ? . . . .
N(1) C(4) C(5) C(6) -133.6(8) ? . . . .
N(3) C(5) C(6) C(7) 2.3(14) ? . . . .
C(4) C(5) C(6) C(7) -178.4(8) ? . . . .
C(5) C(6) C(7) C(8) -1.1(14) ? . . . .
C(6) C(7) C(8) C(9) -1.9(14) ? . . . .
C(7) C(8) C(9) N(3) 4.0(14) ? . . . .
O(1) C(10) C(11) O(2) 173.3(5) ? . . . .
O(1) C(10) C(11) C(12) 55.9(7) ? . . . .
N(2) C(10) C(11) O(2) -67.3(7) ? . . . .
N(2) C(10) C(11) C(12) 175.2(5) ? . . . .
O(2) C(11) C(12) O(4) 71.9(6) ? . . . .
O(2) C(11) C(12) C(13) -167.4(5) ? . . . .
C(10) C(11) C(12) O(4) -172.1(5) ? . . . .
C(10) C(11) C(12) C(13) -51.4(7) ? . . . .
O(4) C(12) C(13) O(6) -71.6(6) ? . . . .
O(4) C(12) C(13) C(14) 169.1(5) ? . . . .
C(11) C(12) C(13) O(6) 171.6(5) ? . . . .
C(11) C(12) C(13) C(14) 52.3(7) ? . . . .
O(6) C(13) C(14) O(1) -172.7(5) ? . . . .
O(6) C(13) C(14) C(15) 68.4(8) ? . . . .
C(12) C(13) C(14) O(1) -56.8(7) ? . . . .
C(12) C(13) C(14) C(15) -175.7(6) ? . . . .
O(1) C(14) C(15) O(8) 68.8(7) ? . . . .
C(13) C(14) C(15) O(8) -170.8(6) ? . . . .
Ir(1) C(24) C(25) C(26) -65.1(5) ? . . . .
Ir(1) C(24) C(25) C(30) 119.8(8) ? . . . .
Ir(1) C(24) C(28) C(27) 63.5(5) ? . . . .
Ir(1) C(24) C(28) C(33) -129.6(8) ? . . . .
C(25) C(24) C(28) Ir(1) -60.5(5) ? . . . .
C(25) C(24) C(28) C(27) 3.0(9) ? . . . .
C(25) C(24) C(28) C(33) 169.9(8) ? . . . .
C(28) C(24) C(25) Ir(1) 61.1(5) ? . . . .
C(28) C(24) C(25) C(26) -4.0(9) ? . . . .
C(28) C(24) C(25) C(30) -179.2(7) ? . . . .
C(29) C(24) C(25) Ir(1) -120.1(8) ? . . . .
C(29) C(24) C(25) C(26) 174.8(8) ? . . . .
C(29) C(24) C(25) C(30) -0.4(10) ? . . . .
C(29) C(24) C(28) Ir(1) 120.7(8) ? . . . .
C(29) C(24) C(28) C(27) -175.8(7) ? . . . .
C(29) C(24) C(28) C(33) -8.9(13) ? . . . .
Ir(1) C(25) C(26) C(27) -59.5(5) ? . . . .
Ir(1) C(25) C(26) C(31) 121.2(8) ? . . . .
C(24) C(25) C(26) Ir(1) 62.8(5) ? . . . .
C(24) C(25) C(26) C(27) 3.3(9) ? . . . .
C(24) C(25) C(26) C(31) -176.1(8) ? . . . .
C(30) C(25) C(26) Ir(1) -122.1(8) ? . . . .
C(30) C(25) C(26) C(27) 178.4(7) ? . . . .
C(30) C(25) C(26) C(31) -0.9(13) ? . . . .
Ir(1) C(26) C(27) C(28) -59.6(5) ? . . . .
Ir(1) C(26) C(27) C(32) 120.8(9) ? . . . .
C(25) C(26) C(27) Ir(1) 58.3(5) ? . . . .
C(25) C(26) C(27) C(28) -1.4(9) ? . . . .
C(25) C(26) C(27) C(32) 179.1(8) ? . . . .
C(31) C(26) C(27) Ir(1) -122.4(8) ? . . . .
C(31) C(26) C(27) C(28) 177.9(8) ? . . . .
C(31) C(26) C(27) C(32) -1.6(14) ? . . . .
Ir(1) C(27) C(28) C(24) -63.2(5) ? . . . .
Ir(1) C(27) C(28) C(33) 129.4(8) ? . . . .
C(26) C(27) C(28) Ir(1) 62.2(5) ? . . . .
C(26) C(27) C(28) C(24) -1.1(9) ? . . . .
C(26) C(27) C(28) C(33) -168.5(7) ? . . . .
C(32) C(27) C(28) Ir(1) -118.3(8) ? . . . .
C(32) C(27) C(28) C(24) 178.5(7) ? . . . .
C(32) C(27) C(28) C(33) 11.1(12) ? . . . .
